data_4112268
loop_
_publ_author_name
'Falguni Basuli'
'Brad C. Bailey'
'John C. Huffman'
'Mu-Hyun Baik'
'Daniel J. Mindiola'

_publ_section_title
;
 Terminal and Four-Coordinate Vanadium(IV) Phosphinidene Complexes. A
 Pseudo Jahn-Teller Effect of Second Order Stabilizing the V-P Multiple
 Bond
;
_journal_name_full 'Journal of the American Chemical Society'
_journal_page_first 1924
_journal_page_last 1925
_journal_paper_doi 10.1021/ja0392216
_journal_volume 126
_journal_year 2004
_chemical_formula_sum 'C53.25 H81 N2 P V'
_chemical_formula_weight 831.11
_chemical_name_systematic
; 
 ? 
;
_space_group_IT_number 2
_symmetry_cell_setting triclinic
_symmetry_space_group_name_Hall '-P 1'
_symmetry_space_group_name_H-M 'P -1'
_atom_sites_solution_hydrogens geom
_atom_sites_solution_primary direct
_atom_sites_solution_secondary difmap
_audit_creation_method SHELXL-97
_cell_angle_alpha 92.901(3)
_cell_angle_beta 98.233(2)
_cell_angle_gamma 94.051(2)
_cell_formula_units_Z 4
_cell_length_a 11.6061(11)
_cell_length_b 20.072(2)
_cell_length_c 22.090(2)
_cell_measurement_reflns_used 984
_cell_measurement_temperature 115(2)
_cell_measurement_theta_max 27.36
_cell_measurement_theta_min 2.85
_cell_volume 5070.7(8)
_computing_cell_refinement 'SAINT (Bruker, 1999)'
_computing_data_collection 'SMART (Bruker, 1999)'
_computing_data_reduction 'SAINT (Bruker, 1999), XTEL (local package)'
_computing_structure_refinement 'SHELXL-97 (Sheldrick, 1997)'
_computing_structure_solution 'SHELXS-97 (Sheldrick, 1990)'
_diffrn_ambient_temperature 115(2)
_diffrn_detector 'CCD area detector'
_diffrn_detector_area_resol_mean 44.52
_diffrn_detector_type 'Bruker SMART 6000'
_diffrn_measured_fraction_theta_full 0.998
_diffrn_measured_fraction_theta_max 0.998
_diffrn_measurement_details '   0.30 degree frames measured for  15.17 seconds each'
_diffrn_measurement_device 'three-circle goniometer with fixed chi'
_diffrn_measurement_device_type 'Bruker Platform goniometer'
_diffrn_measurement_method '\w scans'
_diffrn_radiation_monochromator graphite
_diffrn_radiation_source 'fine-focus sealed tube'
_diffrn_radiation_type MoK\a
_diffrn_radiation_wavelength 0.71073
_diffrn_reflns_av_R_equivalents 0.0849
_diffrn_reflns_av_sigmaI/netI 0.1057
_diffrn_reflns_limit_h_max 15
_diffrn_reflns_limit_h_min -15
_diffrn_reflns_limit_k_max 26
_diffrn_reflns_limit_k_min -26
_diffrn_reflns_limit_l_max 28
_diffrn_reflns_limit_l_min -28
_diffrn_reflns_number 114104
_diffrn_reflns_theta_full 27.51
_diffrn_reflns_theta_max 27.51
_diffrn_reflns_theta_min 1.98
_diffrn_standards_decay_% 0.0
_exptl_absorpt_coefficient_mu 0.261
_exptl_absorpt_correction_type none
_exptl_crystal_density_diffrn 1.089
_exptl_crystal_description 'cleaved plate'
_exptl_crystal_F_000 1810
_exptl_crystal_size_max 0.30
_exptl_crystal_size_mid 0.25
_exptl_crystal_size_min 0.09
_refine_diff_density_max 0.671
_refine_diff_density_min -0.471
_refine_diff_density_rms 0.051
_refine_ls_extinction_method none
_refine_ls_goodness_of_fit_ref 0.851
_refine_ls_hydrogen_treatment mixed
_refine_ls_matrix_type full
_refine_ls_number_parameters 1690
_refine_ls_number_reflns 23271
_refine_ls_number_restraints 0
_refine_ls_restrained_S_all 0.851
_refine_ls_R_factor_all 0.0805
_refine_ls_R_factor_gt 0.0398
_refine_ls_shift/su_max 0.122
_refine_ls_shift/su_mean 0.002
_refine_ls_structure_factor_coef Fsqd
_refine_ls_weighting_details 'calc w=1/[\s^2^(Fo^2^)+(0.0347P)^2^+0.0000P] where P=(Fo^2^+2Fc^2^)/3'
_refine_ls_weighting_scheme calc
_refine_ls_wR_factor_gt 0.0809
_refine_ls_wR_factor_ref 0.0867
_reflns_number_gt 13432
_reflns_number_total 23271
_reflns_threshold_expression >2sigma(I)
_cod_data_source_file ja0392216si20031211_011250.cif
_cod_data_source_block 03159
_cod_original_cell_volume 5070.6(8)
_cod_database_code 4112268

loop_
_symmetry_equiv_pos_as_xyz
'x, y, z'
'-x, -y, -z'

loop_
_atom_site_label
_atom_site_type_symbol
_atom_site_fract_x
_atom_site_fract_y
_atom_site_fract_z
_atom_site_U_iso_or_equiv
_atom_site_adp_type
_atom_site_occupancy
_atom_site_symmetry_multiplicity
_atom_site_calc_flag
_atom_site_refinement_flags
V1 V 0.10841(3) 0.223815(16) -0.183523(15) 0.01680(8) Uani 1 1 d .
N2 N 0.14225(13) 0.31493(7) -0.21312(7) 0.0170(4) Uani 1 1 d .
C3 C 0.23476(16) 0.35678(9) -0.18775(8) 0.0181(4) Uani 1 1 d .
C4 C 0.32952(16) 0.33487(10) -0.14962(9) 0.0191(4) Uani 1 1 d .
C5 C 0.35568(16) 0.26946(10) -0.13826(8) 0.0182(4) Uani 1 1 d .
N6 N 0.27975(13) 0.21574(8) -0.15368(7) 0.0167(3) Uani 1 1 d .
C7 C 0.06744(16) 0.33903(9) -0.26475(9) 0.0188(4) Uani 1 1 d .
C8 C 0.10520(17) 0.33528(10) -0.32271(9) 0.0221(5) Uani 1 1 d .
C9 C 0.0391(2) 0.36272(11) -0.37114(10) 0.0282(5) Uani 1 1 d .
C10 C -0.0637(2) 0.39081(12) -0.36447(10) 0.0334(6) Uani 1 1 d .
C11 C -0.1024(2) 0.39093(12) -0.30855(10) 0.0312(5) Uani 1 1 d .
C12 C -0.03937(17) 0.36509(10) -0.25766(9) 0.0229(5) Uani 1 1 d .
C13 C -0.08724(18) 0.36787(11) -0.19750(10) 0.0284(5) Uani 1 1 d .
C14 C -0.2090(2) 0.33134(16) -0.20326(15) 0.0444(7) Uani 1 1 d .
C15 C -0.0870(2) 0.43955(13) -0.17135(12) 0.0369(6) Uani 1 1 d .
C16 C 0.21432(19) 0.30192(12) -0.33415(10) 0.0290(5) Uani 1 1 d .
C17 C 0.3134(3) 0.35157(19) -0.34485(17) 0.0570(9) Uani 1 1 d .
C18 C 0.1883(3) 0.25006(14) -0.38778(13) 0.0402(6) Uani 1 1 d .
C19 C 0.2382(2) 0.42983(11) -0.19956(12) 0.0253(5) Uani 1 1 d .
C20 C 0.47689(19) 0.26126(13) -0.10535(12) 0.0277(5) Uani 1 1 d .
C21 C 0.32468(16) 0.15036(9) -0.14789(9) 0.0181(4) Uani 1 1 d .
C22 C 0.37355(17) 0.12205(10) -0.19737(9) 0.0229(5) Uani 1 1 d .
C23 C 0.4210(2) 0.06089(11) -0.19079(11) 0.0310(5) Uani 1 1 d .
C24 C 0.4205(2) 0.02761(12) -0.13774(11) 0.0340(6) Uani 1 1 d .
C25 C 0.37088(19) 0.05510(11) -0.09042(10) 0.0275(5) Uani 1 1 d .
C26 C 0.32258(16) 0.11612(10) -0.09393(9) 0.0202(4) Uani 1 1 d .
C27 C 0.27011(18) 0.14257(10) -0.03941(9) 0.0223(5) Uani 1 1 d .
C28 C 0.1729(2) 0.09258(13) -0.02524(12) 0.0328(6) Uani 1 1 d .
C29 C 0.3617(2) 0.15723(15) 0.01787(11) 0.0373(6) Uani 1 1 d .
C30 C 0.3793(2) 0.15670(11) -0.25659(10) 0.0303(5) Uani 1 1 d .
C31 C 0.4998(3) 0.19272(19) -0.25726(15) 0.0576(9) Uani 1 1 d .
C32 C 0.3481(3) 0.10814(15) -0.31284(12) 0.0413(6) Uani 1 1 d .
C33 C 0.0453(2) 0.16224(11) -0.25983(9) 0.0248(5) Uani 1 1 d .
C34 C -0.01801(19) 0.09247(11) -0.26817(9) 0.0303(5) Uani 1 1 d .
C35 C 0.0526(3) 0.04538(13) -0.22714(13) 0.0432(7) Uani 1 1 d .
C36 C -0.0289(3) 0.06556(15) -0.33567(12) 0.0468(7) Uani 1 1 d .
C37 C -0.1402(2) 0.09481(15) -0.25089(12) 0.0401(7) Uani 1 1 d .
P38 P 0.00872(4) 0.21171(3) -0.10885(2) 0.02043(12) Uani 1 1 d .
C39 C -0.01168(16) 0.22106(9) -0.02830(8) 0.0167(4) Uani 1 1 d .
C40 C -0.08779(16) 0.17119(9) -0.00602(9) 0.0183(4) Uani 1 1 d .
C41 C -0.06422(17) 0.15676(10) 0.05518(9) 0.0204(4) Uani 1 1 d .
C42 C 0.02877(16) 0.18852(10) 0.09603(9) 0.0193(4) Uani 1 1 d .
C43 C 0.08632(17) 0.24372(10) 0.07584(9) 0.0201(4) Uani 1 1 d .
C44 C 0.06507(16) 0.26359(9) 0.01575(9) 0.0178(4) Uani 1 1 d .
C45 C -0.19355(16) 0.13134(10) -0.04631(9) 0.0209(4) Uani 1 1 d .
C46 C -0.1544(2) 0.06855(11) -0.07708(11) 0.0263(5) Uani 1 1 d .
C47 C -0.25625(19) 0.17404(11) -0.09465(11) 0.0261(5) Uani 1 1 d .
C48 C -0.2868(2) 0.10903(14) -0.00623(12) 0.0327(6) Uani 1 1 d .
C49 C 0.06433(17) 0.16121(10) 0.15932(9) 0.0233(5) Uani 1 1 d .
C50 C 0.1615(2) 0.20616(13) 0.19883(11) 0.0335(6) Uani 1 1 d .
C51 C 0.1075(2) 0.09202(12) 0.14892(12) 0.0317(5) Uani 1 1 d .
C52 C -0.0405(2) 0.15533(15) 0.19419(11) 0.0344(6) Uani 1 1 d .
C53 C 0.12397(16) 0.33284(9) 0.00569(9) 0.0196(4) Uani 1 1 d .
C54 C 0.1007(2) 0.38268(11) 0.05710(11) 0.0253(5) Uani 1 1 d .
C55 C 0.25676(18) 0.33019(12) 0.00801(11) 0.0259(5) Uani 1 1 d .
C56 C 0.0742(2) 0.36181(12) -0.05399(10) 0.0280(5) Uani 1 1 d .
V57 V 0.56815(3) 0.281489(16) 0.362759(15) 0.01605(8) Uani 1 1 d .
N58 N 0.61614(13) 0.19034(8) 0.34066(7) 0.0166(3) Uani 1 1 d .
C59 C 0.72605(17) 0.17237(9) 0.35439(8) 0.0185(4) Uani 1 1 d .
C60 C 0.80872(17) 0.20781(10) 0.39920(9) 0.0184(4) Uani 1 1 d .
C61 C 0.79189(16) 0.25945(9) 0.44088(8) 0.0183(4) Uani 1 1 d .
N62 N 0.69249(13) 0.29034(8) 0.43829(7) 0.0170(3) Uani 1 1 d .
C63 C 0.53272(16) 0.14327(9) 0.30172(9) 0.0171(4) Uani 1 1 d .
C64 C 0.51490(16) 0.14750(9) 0.23774(8) 0.0169(4) Uani 1 1 d .
C65 C 0.43378(17) 0.10103(10) 0.20302(10) 0.0197(4) Uani 1 1 d .
C66 C 0.37540(17) 0.05062(10) 0.22942(10) 0.0224(5) Uani 1 1 d .
C67 C 0.39353(17) 0.04747(10) 0.29260(10) 0.0234(5) Uani 1 1 d .
C68 C 0.46998(16) 0.09402(9) 0.32987(9) 0.0198(4) Uani 1 1 d .
C69 C 0.48362(18) 0.08927(11) 0.39927(9) 0.0248(5) Uani 1 1 d .
C70 C 0.5702(3) 0.03951(15) 0.42220(13) 0.0408(7) Uani 1 1 d .
C71 C 0.3661(2) 0.07343(15) 0.42087(13) 0.0393(6) Uani 1 1 d .
C72 C 0.57937(18) 0.19934(10) 0.20434(9) 0.0214(5) Uani 1 1 d .
C73 C 0.4957(2) 0.24605(11) 0.17300(11) 0.0265(5) Uani 1 1 d .
C74 C 0.6464(2) 0.16654(13) 0.15761(11) 0.0303(5) Uani 1 1 d .
C75 C 0.7654(2) 0.11304(12) 0.32037(11) 0.0253(5) Uani 1 1 d .
C76 C 0.8937(2) 0.28184(14) 0.48959(11) 0.0285(5) Uani 1 1 d .
C77 C 0.67036(16) 0.32651(10) 0.49370(8) 0.0193(4) Uani 1 1 d .
C78 C 0.63642(17) 0.28881(11) 0.54153(9) 0.0241(5) Uani 1 1 d .
C79 C 0.60879(18) 0.32355(13) 0.59305(10) 0.0301(5) Uani 1 1 d .
C80 C 0.61193(19) 0.39184(12) 0.59813(11) 0.0323(6) Uani 1 1 d .
C81 C 0.64755(18) 0.42792(12) 0.55179(10) 0.0284(5) Uani 1 1 d .
C82 C 0.67947(16) 0.39659(10) 0.49957(9) 0.0217(5) Uani 1 1 d .
C83 C 0.72372(19) 0.43967(11) 0.45233(10) 0.0270(5) Uani 1 1 d .
C84 C 0.6351(3) 0.48833(13) 0.42855(13) 0.0426(7) Uani 1 1 d .
C85 C 0.8412(2) 0.47795(14) 0.47780(12) 0.0368(6) Uani 1 1 d .
C86 C 0.6308(2) 0.21289(11) 0.54033(10) 0.0311(5) Uani 1 1 d .
C87 C 0.5095(2) 0.18282(14) 0.54866(13) 0.0388(6) Uani 1 1 d .
C88 C 0.7212(3) 0.18848(18) 0.59012(16) 0.0570(8) Uani 1 1 d .
C89 C 0.40144(17) 0.26804(11) 0.38273(10) 0.0225(5) Uani 1 1 d .
C90 C 0.30789(17) 0.31019(10) 0.40367(9) 0.0237(5) Uani 1 1 d .
C91 C 0.1950(2) 0.26556(16) 0.40435(16) 0.0473(7) Uani 1 1 d .
C92 C 0.2802(2) 0.36587(16) 0.36128(13) 0.0437(7) Uani 1 1 d .
C93 C 0.3496(2) 0.34072(16) 0.46814(12) 0.0415(7) Uani 1 1 d .
P94 P 0.58426(4) 0.36682(3) 0.30569(2) 0.01857(12) Uani 1 1 d .
C95 C 0.63190(16) 0.39476(9) 0.23466(8) 0.0171(4) Uani 1 1 d .
C96 C 0.54756(16) 0.42000(9) 0.18981(8) 0.0159(4) Uani 1 1 d .
C97 C 0.56983(17) 0.41952(9) 0.12939(9) 0.0170(4) Uani 1 1 d .
C98 C 0.67235(16) 0.40022(9) 0.11112(8) 0.0168(4) Uani 1 1 d .
C99 C 0.76045(17) 0.38686(9) 0.15773(9) 0.0188(4) Uani 1 1 d .
C100 C 0.74639(16) 0.38548(9) 0.21885(9) 0.0179(4) Uani 1 1 d .
C101 C 0.43137(16) 0.44774(10) 0.20251(9) 0.0198(4) Uani 1 1 d .
C102 C 0.3823(2) 0.49075(13) 0.15048(11) 0.0282(5) Uani 1 1 d .
C103 C 0.33842(19) 0.39086(12) 0.20677(10) 0.0242(5) Uani 1 1 d .
C104 C 0.4497(2) 0.49499(12) 0.26078(10) 0.0260(5) Uani 1 1 d .
C105 C 0.69440(16) 0.39787(10) 0.04429(9) 0.0198(4) Uani 1 1 d .
C106 C 0.5837(2) 0.40800(13) -0.00002(10) 0.0277(5) Uani 1 1 d .
C107 C 0.7861(2) 0.45478(12) 0.03689(12) 0.0287(5) Uani 1 1 d .
C108 C 0.7380(2) 0.33039(11) 0.02692(11) 0.0272(5) Uani 1 1 d .
C109 C 0.85630(16) 0.37895(10) 0.26648(9) 0.0217(4) Uani 1 1 d .
C110 C 0.8514(2) 0.31249(12) 0.29680(12) 0.0290(5) Uani 1 1 d .
C111 C 0.8681(2) 0.43778(12) 0.31473(11) 0.0301(5) Uani 1 1 d .
C112 C 0.96898(19) 0.38266(15) 0.23728(12) 0.0345(6) Uani 1 1 d .
C113 C 0.0958(4) 0.10684(19) -0.5045(2) 0.1057(14) Uani 1 1 d .
C114 C -0.0161(6) 0.0558(5) -0.5114(3) 0.120(4) Uani 0.50 1 d P
C115 C 0.0000 0.0000 -0.5000 0.0238(8) Uani 1 2 d S
C116 C -0.1148(6) -0.0415(4) -0.5098(3) 0.0724(19) Uani 0.50 1 d P
H117 H 0.3873(16) 0.3695(9) -0.1339(8) 0.016(5) Uiso 1 1 d .
H118 H 0.0677(15) 0.3628(9) -0.4091(8) 0.014(5) Uiso 1 1 d .
H119 H -0.1066(18) 0.4108(10) -0.3963(9) 0.030(6) Uiso 1 1 d .
H120 H -0.170(2) 0.4092(11) -0.3043(10) 0.040(7) Uiso 1 1 d .
H121 H -0.0399(16) 0.3431(9) -0.1704(8) 0.014(5) Uiso 1 1 d .
H122 H -0.235(2) 0.3289(11) -0.1653(11) 0.045(7) Uiso 1 1 d .
H123 H -0.2071(19) 0.2834(12) -0.2216(10) 0.037(7) Uiso 1 1 d .
H124 H -0.264(2) 0.3531(13) -0.2306(12) 0.060(8) Uiso 1 1 d .
H125 H -0.120(2) 0.4421(11) -0.1335(11) 0.044(7) Uiso 1 1 d .
H126 H -0.005(2) 0.4634(11) -0.1651(10) 0.048(7) Uiso 1 1 d .
H127 H -0.1291(19) 0.4664(11) -0.2003(10) 0.037(7) Uiso 1 1 d .
H128 H 0.2400(18) 0.2777(10) -0.2973(10) 0.034(6) Uiso 1 1 d .
H129 H 0.333(2) 0.3861(13) -0.3126(12) 0.059(8) Uiso 1 1 d .
H130 H 0.288(3) 0.3784(15) -0.3799(13) 0.078(11) Uiso 1 1 d .
H131 H 0.382(2) 0.3284(13) -0.3496(12) 0.063(9) Uiso 1 1 d .
H132 H 0.159(2) 0.2725(12) -0.4288(11) 0.048(7) Uiso 1 1 d .
H133 H 0.124(2) 0.2180(13) -0.3851(11) 0.061(9) Uiso 1 1 d .
H134 H 0.259(2) 0.2277(12) -0.3914(11) 0.054(8) Uiso 1 1 d .
H135 H 0.302(2) 0.4554(12) -0.1766(11) 0.051(7) Uiso 1 1 d .
H136 H 0.241(2) 0.4388(13) -0.2398(13) 0.066(9) Uiso 1 1 d .
H137 H 0.177(2) 0.4519(13) -0.1859(11) 0.062(9) Uiso 1 1 d .
H138 H 0.5011(19) 0.2219(12) -0.1163(10) 0.037(7) Uiso 1 1 d .
H139 H 0.475(2) 0.2633(13) -0.0596(13) 0.067(9) Uiso 1 1 d .
H140 H 0.531(2) 0.2973(12) -0.1109(10) 0.043(7) Uiso 1 1 d .
H141 H 0.4513(17) 0.0409(10) -0.2226(9) 0.026(6) Uiso 1 1 d .
H142 H 0.4487(19) -0.0139(11) -0.1362(10) 0.039(7) Uiso 1 1 d .
H143 H 0.3676(17) 0.0311(10) -0.0552(9) 0.026(6) Uiso 1 1 d .
H144 H 0.2383(15) 0.1830(9) -0.0497(8) 0.010(5) Uiso 1 1 d .
H145 H 0.116(2) 0.0783(13) -0.0650(12) 0.069(9) Uiso 1 1 d .
H146 H 0.1359(16) 0.1120(9) 0.0045(9) 0.019(5) Uiso 1 1 d .
H147 H 0.2022(19) 0.0516(11) -0.0140(9) 0.035(6) Uiso 1 1 d .
H148 H 0.423(2) 0.1915(12) 0.0097(10) 0.048(7) Uiso 1 1 d .
H149 H 0.396(2) 0.1174(12) 0.0293(10) 0.046(7) Uiso 1 1 d .
H150 H 0.323(2) 0.1766(12) 0.0502(11) 0.048(7) Uiso 1 1 d .
H151 H 0.3269(17) 0.1894(10) -0.2580(8) 0.020(5) Uiso 1 1 d .
H152 H 0.518(2) 0.2262(14) -0.2255(13) 0.066(9) Uiso 1 1 d .
H153 H 0.556(2) 0.1593(13) -0.2581(12) 0.058(10) Uiso 1 1 d .
H154 H 0.502(2) 0.2184(12) -0.2938(11) 0.048(7) Uiso 1 1 d .
H155 H 0.276(2) 0.0827(12) -0.3101(10) 0.049(8) Uiso 1 1 d .
H156 H 0.411(2) 0.0751(13) -0.3152(11) 0.058(8) Uiso 1 1 d .
H157 H 0.347(2) 0.1319(12) -0.3473(11) 0.050(8) Uiso 1 1 d .
H158 H 0.1149(19) 0.1622(10) -0.2778(9) 0.036(6) Uiso 1 1 d .
H159 H -0.0056(18) 0.1975(11) -0.2803(9) 0.035(6) Uiso 1 1 d .
H160 H 0.134(2) 0.0422(13) -0.2358(12) 0.068(9) Uiso 1 1 d .
H161 H 0.054(2) 0.0615(12) -0.1807(12) 0.056(8) Uiso 1 1 d .
H162 H 0.013(2) -0.0024(13) -0.2305(11) 0.061(8) Uiso 1 1 d .
H163 H -0.070(2) 0.0199(13) -0.3432(11) 0.057(8) Uiso 1 1 d .
H164 H -0.076(2) 0.0994(12) -0.3649(11) 0.049(7) Uiso 1 1 d .
H165 H 0.046(2) 0.0621(11) -0.3494(10) 0.043(7) Uiso 1 1 d .
H166 H -0.178(2) 0.0496(12) -0.2519(10) 0.048(7) Uiso 1 1 d .
H167 H -0.1883(19) 0.1259(11) -0.2753(10) 0.037(7) Uiso 1 1 d .
H168 H -0.136(2) 0.1146(11) -0.2063(11) 0.049(7) Uiso 1 1 d .
H169 H -0.1078(16) 0.1210(9) 0.0702(8) 0.016(5) Uiso 1 1 d .
H170 H 0.1435(16) 0.2701(9) 0.1043(8) 0.014(5) Uiso 1 1 d .
H171 H -0.1200(18) 0.0401(10) -0.0488(9) 0.030(6) Uiso 1 1 d .
H172 H -0.2176(18) 0.0421(10) -0.1005(9) 0.031(6) Uiso 1 1 d .
H173 H -0.0986(19) 0.0812(11) -0.1071(10) 0.043(7) Uiso 1 1 d .
H174 H -0.3249(17) 0.1475(9) -0.1168(8) 0.019(5) Uiso 1 1 d .
H175 H -0.2829(17) 0.2151(11) -0.0745(9) 0.030(6) Uiso 1 1 d .
H176 H -0.2082(18) 0.1872(10) -0.1268(9) 0.031(6) Uiso 1 1 d .
H177 H -0.355(2) 0.0908(11) -0.0339(10) 0.045(7) Uiso 1 1 d .
H178 H -0.259(2) 0.0745(11) 0.0227(10) 0.045(7) Uiso 1 1 d .
H179 H -0.3130(17) 0.1483(10) 0.0182(9) 0.027(6) Uiso 1 1 d .
H180 H 0.231(2) 0.2128(10) 0.1797(10) 0.036(6) Uiso 1 1 d .
H181 H 0.1814(18) 0.1835(11) 0.2361(10) 0.037(6) Uiso 1 1 d .
H182 H 0.1341(19) 0.2538(12) 0.2067(10) 0.044(7) Uiso 1 1 d .
H183 H 0.1753(18) 0.0949(10) 0.1286(9) 0.030(6) Uiso 1 1 d .
H184 H 0.043(2) 0.0591(11) 0.1260(10) 0.040(7) Uiso 1 1 d .
H185 H 0.1285(17) 0.0738(10) 0.1868(10) 0.030(6) Uiso 1 1 d .
H186 H -0.0996(19) 0.1187(11) 0.1729(10) 0.037(6) Uiso 1 1 d .
H187 H -0.0188(17) 0.1396(10) 0.2336(10) 0.030(6) Uiso 1 1 d .
H188 H -0.0684(18) 0.1998(11) 0.1991(9) 0.032(6) Uiso 1 1 d .
H189 H 0.0153(18) 0.3846(10) 0.0573(9) 0.028(6) Uiso 1 1 d .
H190 H 0.1359(18) 0.3714(10) 0.0961(10) 0.030(6) Uiso 1 1 d .
H191 H 0.1285(17) 0.4295(10) 0.0487(9) 0.027(6) Uiso 1 1 d .
H192 H 0.2906(18) 0.3119(10) 0.0454(10) 0.031(6) Uiso 1 1 d .
H193 H 0.2739(15) 0.2973(9) -0.0253(8) 0.017(5) Uiso 1 1 d .
H194 H 0.2893(17) 0.3747(10) 0.0035(9) 0.026(6) Uiso 1 1 d .
H195 H -0.013(2) 0.3581(10) -0.0596(9) 0.035(6) Uiso 1 1 d .
H196 H 0.0962(17) 0.4086(10) -0.0526(9) 0.026(6) Uiso 1 1 d .
H197 H 0.1030(18) 0.3369(11) -0.0900(10) 0.038(6) Uiso 1 1 d .
H198 H 0.8820(17) 0.1912(9) 0.4044(8) 0.019(5) Uiso 1 1 d .
H199 H 0.4207(16) 0.1054(9) 0.1616(9) 0.021(5) Uiso 1 1 d .
H200 H 0.3228(16) 0.0177(9) 0.2054(8) 0.018(5) Uiso 1 1 d .
H201 H 0.3543(15) 0.0112(9) 0.3101(8) 0.014(5) Uiso 1 1 d .
H202 H 0.5113(16) 0.1328(9) 0.4156(8) 0.017(5) Uiso 1 1 d .
H203 H 0.641(2) 0.0472(13) 0.4090(12) 0.058(9) Uiso 1 1 d .
H204 H 0.5782(18) 0.0379(10) 0.4637(10) 0.034(6) Uiso 1 1 d .
H205 H 0.544(2) -0.0063(12) 0.4019(10) 0.047(7) Uiso 1 1 d .
H206 H 0.3720(18) 0.0757(10) 0.4650(11) 0.036(6) Uiso 1 1 d .
H207 H 0.3409(19) 0.0274(12) 0.4091(10) 0.040(7) Uiso 1 1 d .
H208 H 0.309(2) 0.1062(12) 0.4047(11) 0.053(8) Uiso 1 1 d .
H209 H 0.6331(17) 0.2257(10) 0.2330(9) 0.024(6) Uiso 1 1 d .
H210 H 0.4529(17) 0.2681(10) 0.2040(9) 0.031(6) Uiso 1 1 d .
H211 H 0.4406(17) 0.2210(10) 0.1422(9) 0.025(6) Uiso 1 1 d .
H212 H 0.5353(17) 0.2790(10) 0.1520(9) 0.029(6) Uiso 1 1 d .
H213 H 0.6930(19) 0.1995(11) 0.1419(9) 0.033(6) Uiso 1 1 d .
H214 H 0.6938(19) 0.1328(11) 0.1746(10) 0.038(7) Uiso 1 1 d .
H215 H 0.594(2) 0.1424(11) 0.1254(11) 0.043(7) Uiso 1 1 d .
H216 H 0.777(2) 0.1274(12) 0.2760(11) 0.056(8) Uiso 1 1 d .
H217 H 0.710(2) 0.0774(11) 0.3137(10) 0.039(7) Uiso 1 1 d .
H218 H 0.835(2) 0.1002(12) 0.3370(11) 0.052(8) Uiso 1 1 d .
H219 H 0.949(2) 0.2494(14) 0.4906(12) 0.068(9) Uiso 1 1 d .
H220 H 0.871(2) 0.2910(13) 0.5253(13) 0.065(9) Uiso 1 1 d .
H221 H 0.930(3) 0.3219(16) 0.4772(13) 0.088(11) Uiso 1 1 d .
H222 H 0.5891(17) 0.2994(10) 0.6233(9) 0.029(6) Uiso 1 1 d .
H223 H 0.5894(18) 0.4166(10) 0.6325(10) 0.035(6) Uiso 1 1 d .
H224 H 0.6515(16) 0.4744(10) 0.5565(8) 0.018(5) Uiso 1 1 d .
H225 H 0.7386(15) 0.4113(9) 0.4190(8) 0.014(5) Uiso 1 1 d .
H226 H 0.6280(18) 0.5215(11) 0.4565(10) 0.035(7) Uiso 1 1 d .
H227 H 0.558(2) 0.4631(13) 0.4150(12) 0.064(9) Uiso 1 1 d .
H228 H 0.660(2) 0.5127(11) 0.3935(11) 0.046(7) Uiso 1 1 d .
H229 H 0.8992(19) 0.4495(11) 0.4858(10) 0.034(7) Uiso 1 1 d .
H230 H 0.8339(18) 0.5106(11) 0.5151(10) 0.039(6) Uiso 1 1 d .
H231 H 0.8696(18) 0.5092(11) 0.4471(10) 0.038(6) Uiso 1 1 d .
H232 H 0.6436(16) 0.1950(9) 0.5014(9) 0.021(5) Uiso 1 1 d .
H233 H 0.4884(19) 0.2011(11) 0.5859(11) 0.043(7) Uiso 1 1 d .
H234 H 0.5068(18) 0.1325(12) 0.5480(9) 0.037(6) Uiso 1 1 d .
H235 H 0.4525(19) 0.1956(11) 0.5142(10) 0.039(7) Uiso 1 1 d .
H236 H 0.716(2) 0.1391(14) 0.5876(11) 0.057(8) Uiso 1 1 d .
H237 H 0.792(3) 0.2041(15) 0.5850(14) 0.084(12) Uiso 1 1 d .
H238 H 0.700(3) 0.2038(15) 0.6362(15) 0.091(11) Uiso 1 1 d .
H239 H 0.4126(17) 0.2297(10) 0.4058(9) 0.028(6) Uiso 1 1 d .
H240 H 0.3762(18) 0.2462(10) 0.3403(10) 0.037(6) Uiso 1 1 d .
H241 H 0.1348(19) 0.2931(10) 0.4169(9) 0.030(6) Uiso 1 1 d .
H242 H 0.171(2) 0.2429(13) 0.3644(12) 0.059(9) Uiso 1 1 d .
H243 H 0.210(2) 0.2297(14) 0.4339(12) 0.068(10) Uiso 1 1 d .
H244 H 0.218(2) 0.3939(11) 0.3759(10) 0.050(7) Uiso 1 1 d .
H245 H 0.352(2) 0.3977(12) 0.3598(10) 0.052(8) Uiso 1 1 d .
H246 H 0.247(2) 0.3458(13) 0.3214(12) 0.060(9) Uiso 1 1 d .
H247 H 0.292(2) 0.3661(11) 0.4846(10) 0.042(7) Uiso 1 1 d .
H248 H 0.367(2) 0.3047(12) 0.4951(11) 0.047(8) Uiso 1 1 d .
H249 H 0.425(2) 0.3715(13) 0.4690(11) 0.063(8) Uiso 1 1 d .
H250 H 0.5154(15) 0.4332(8) 0.1008(8) 0.011(5) Uiso 1 1 d .
H251 H 0.8352(16) 0.3778(9) 0.1458(8) 0.015(5) Uiso 1 1 d .
H252 H 0.3535(18) 0.4645(10) 0.1122(10) 0.033(6) Uiso 1 1 d .
H253 H 0.3186(19) 0.5107(10) 0.1621(9) 0.032(6) Uiso 1 1 d .
H254 H 0.4396(17) 0.5256(10) 0.1413(9) 0.024(6) Uiso 1 1 d .
H255 H 0.3639(17) 0.3601(10) 0.2388(9) 0.025(6) Uiso 1 1 d .
H256 H 0.2662(19) 0.4094(10) 0.2145(9) 0.031(6) Uiso 1 1 d .
H257 H 0.3310(17) 0.3604(10) 0.1702(10) 0.028(6) Uiso 1 1 d .
H258 H 0.4785(17) 0.4726(10) 0.2979(9) 0.028(6) Uiso 1 1 d .
H259 H 0.3788(19) 0.5131(10) 0.2670(9) 0.030(6) Uiso 1 1 d .
H260 H 0.5045(19) 0.5344(11) 0.2572(9) 0.037(6) Uiso 1 1 d .
H261 H 0.5176(19) 0.3699(11) 0.0039(9) 0.039(6) Uiso 1 1 d .
H262 H 0.6007(16) 0.4044(9) -0.0403(9) 0.020(5) Uiso 1 1 d .
H263 H 0.5546(17) 0.4524(11) 0.0063(9) 0.029(6) Uiso 1 1 d .
H264 H 0.8063(17) 0.4522(10) -0.0053(10) 0.031(6) Uiso 1 1 d .
H265 H 0.852(2) 0.4517(12) 0.0617(11) 0.048(8) Uiso 1 1 d .
H266 H 0.7580(18) 0.4988(11) 0.0456(9) 0.032(6) Uiso 1 1 d .
H267 H 0.7515(17) 0.3294(10) -0.0154(10) 0.028(6) Uiso 1 1 d .
H268 H 0.6799(18) 0.2952(10) 0.0299(9) 0.029(6) Uiso 1 1 d .
H269 H 0.8069(19) 0.3221(10) 0.0518(10) 0.033(6) Uiso 1 1 d .
H270 H 0.8423(18) 0.2709(11) 0.2626(10) 0.037(6) Uiso 1 1 d .
H271 H 0.7906(19) 0.3098(10) 0.3189(9) 0.031(6) Uiso 1 1 d .
H272 H 0.923(2) 0.3102(11) 0.3228(10) 0.047(7) Uiso 1 1 d .
H273 H 0.926(2) 0.4292(11) 0.3474(11) 0.047(7) Uiso 1 1 d .
H274 H 0.798(2) 0.4425(11) 0.3349(10) 0.045(7) Uiso 1 1 d .
H275 H 0.8855(17) 0.4811(11) 0.2964(9) 0.032(6) Uiso 1 1 d .
H276 H 0.9752(18) 0.3416(11) 0.2069(10) 0.035(6) Uiso 1 1 d .
H277 H 0.9791(18) 0.4255(11) 0.2160(9) 0.033(6) Uiso 1 1 d .
H278 H 1.032(2) 0.3826(11) 0.2680(10) 0.044(7) Uiso 1 1 d .

loop_
_atom_site_aniso_label
_atom_site_aniso_U_11
_atom_site_aniso_U_22
_atom_site_aniso_U_33
_atom_site_aniso_U_23
_atom_site_aniso_U_13
_atom_site_aniso_U_12
V1 0.01352(17) 0.01922(18) 0.01632(18) 0.00092(14) -0.00003(14) -0.00331(14)
N2 0.0136(8) 0.0189(9) 0.0175(9) 0.0021(7) -0.0007(7) -0.0012(7)
C3 0.0169(10) 0.0206(10) 0.0165(10) -0.0007(8) 0.0035(8) -0.0015(8)
C4 0.0125(10) 0.0231(11) 0.0193(11) -0.0021(9) -0.0008(8) -0.0050(9)
C5 0.0143(10) 0.0237(11) 0.0162(10) 0.0005(8) 0.0017(8) -0.0001(8)
N6 0.0149(8) 0.0202(9) 0.0146(8) 0.0004(7) 0.0014(7) 0.0015(7)
C7 0.0163(10) 0.0176(10) 0.0194(11) 0.0031(8) -0.0058(8) -0.0041(8)
C8 0.0217(11) 0.0210(11) 0.0211(11) 0.0003(9) -0.0021(9) -0.0051(9)
C9 0.0327(13) 0.0332(13) 0.0164(12) 0.0021(10) -0.0024(10) -0.0020(10)
C10 0.0384(14) 0.0371(14) 0.0210(13) 0.0034(10) -0.0108(11) 0.0075(11)
C11 0.0237(12) 0.0394(14) 0.0290(13) 0.0024(10) -0.0050(10) 0.0094(11)
C12 0.0204(11) 0.0257(11) 0.0209(11) 0.0022(9) -0.0028(9) 0.0003(9)
C13 0.0211(11) 0.0382(14) 0.0265(13) 0.0096(10) -0.0004(10) 0.0102(10)
C14 0.0262(14) 0.060(2) 0.0496(19) 0.0204(16) 0.0075(13) 0.0039(13)
C15 0.0349(15) 0.0474(16) 0.0318(15) 0.0068(12) 0.0075(12) 0.0180(13)
C16 0.0259(12) 0.0403(14) 0.0220(12) 0.0071(10) 0.0058(10) 0.0035(10)
C17 0.0367(17) 0.072(2) 0.060(2) -0.0173(19) 0.0212(16) -0.0192(17)
C18 0.0452(17) 0.0387(16) 0.0400(16) -0.0002(13) 0.0162(14) 0.0068(14)
C19 0.0212(12) 0.0198(11) 0.0323(14) 0.0030(10) -0.0030(11) -0.0030(10)
C20 0.0156(11) 0.0273(13) 0.0374(15) -0.0009(11) -0.0045(10) 0.0012(10)
C21 0.0137(10) 0.0179(10) 0.0216(11) 0.0001(8) -0.0001(8) -0.0006(8)
C22 0.0222(11) 0.0254(11) 0.0214(11) 0.0016(9) 0.0048(9) 0.0015(9)
C23 0.0373(14) 0.0303(13) 0.0291(13) -0.0011(10) 0.0149(11) 0.0104(11)
C24 0.0417(14) 0.0236(12) 0.0409(15) 0.0057(11) 0.0138(12) 0.0138(11)
C25 0.0308(13) 0.0254(12) 0.0289(13) 0.0084(10) 0.0096(10) 0.0045(10)
C26 0.0163(10) 0.0222(11) 0.0218(11) 0.0013(9) 0.0014(9) 0.0012(8)
C27 0.0252(11) 0.0245(12) 0.0184(11) 0.0045(9) 0.0025(9) 0.0097(9)
C28 0.0365(14) 0.0340(14) 0.0343(15) 0.0104(12) 0.0184(12) 0.0135(12)
C29 0.0410(16) 0.0471(17) 0.0226(14) -0.0003(12) -0.0027(12) 0.0128(14)
C30 0.0387(14) 0.0309(13) 0.0251(13) 0.0051(10) 0.0132(11) 0.0103(11)
C31 0.070(2) 0.066(2) 0.0376(18) 0.0045(17) 0.0222(16) -0.0223(19)
C32 0.0531(18) 0.0474(17) 0.0249(14) 0.0009(12) 0.0109(13) 0.0051(15)
C33 0.0230(12) 0.0294(12) 0.0201(12) -0.0007(9) 0.0024(10) -0.0077(10)
C34 0.0365(13) 0.0294(12) 0.0213(12) -0.0029(10) 0.0013(10) -0.0138(10)
C35 0.0550(19) 0.0272(14) 0.0461(18) 0.0053(12) 0.0081(14) -0.0084(13)
C36 0.0560(19) 0.0459(17) 0.0329(15) -0.0125(13) 0.0073(14) -0.0259(15)
C37 0.0325(15) 0.0503(17) 0.0330(15) 0.0001(13) 0.0027(12) -0.0216(13)
P38 0.0179(3) 0.0246(3) 0.0178(3) 0.0009(2) 0.0024(2) -0.0042(2)
C39 0.0138(10) 0.0180(10) 0.0186(10) 0.0021(8) 0.0026(8) 0.0019(8)
C40 0.0138(10) 0.0198(10) 0.0216(11) -0.0021(8) 0.0041(8) 0.0011(8)
C41 0.0167(10) 0.0219(11) 0.0238(12) 0.0024(9) 0.0078(9) -0.0006(9)
C42 0.0167(10) 0.0238(11) 0.0187(11) 0.0001(8) 0.0059(8) 0.0044(8)
C43 0.0157(10) 0.0229(11) 0.0204(11) -0.0012(9) -0.0015(9) 0.0018(9)
C44 0.0120(10) 0.0214(11) 0.0198(11) 0.0001(8) 0.0023(8) 0.0015(8)
C45 0.0164(10) 0.0235(11) 0.0219(11) -0.0003(9) 0.0044(9) -0.0059(8)
C46 0.0278(13) 0.0222(12) 0.0271(13) -0.0013(10) 0.0022(11) -0.0040(10)
C47 0.0159(11) 0.0280(13) 0.0315(13) -0.0021(10) -0.0023(10) -0.0040(10)
C48 0.0218(12) 0.0440(15) 0.0303(14) -0.0053(12) 0.0069(11) -0.0130(11)
C49 0.0181(11) 0.0322(12) 0.0199(11) 0.0064(9) 0.0025(9) 0.0016(9)
C50 0.0323(14) 0.0445(16) 0.0213(13) 0.0091(11) -0.0042(11) -0.0010(12)
C51 0.0270(13) 0.0401(15) 0.0305(14) 0.0135(12) 0.0062(11) 0.0082(11)
C52 0.0293(13) 0.0526(17) 0.0239(14) 0.0112(12) 0.0077(11) 0.0071(13)
C53 0.0164(10) 0.0206(11) 0.0198(11) 0.0000(8) -0.0012(8) -0.0025(8)
C54 0.0237(12) 0.0235(12) 0.0271(13) 0.0002(10) 0.0000(10) 0.0008(10)
C55 0.0204(11) 0.0252(12) 0.0313(14) -0.0005(11) 0.0043(10) -0.0032(10)
C56 0.0340(14) 0.0210(12) 0.0250(13) 0.0039(10) -0.0051(11) -0.0074(10)
V57 0.01317(17) 0.01940(18) 0.01475(18) -0.00039(14) 0.00075(14) -0.00076(14)
N58 0.0143(8) 0.0200(9) 0.0147(8) 0.0005(7) 0.0023(7) -0.0034(7)
C59 0.0194(10) 0.0204(10) 0.0168(10) 0.0026(8) 0.0067(8) 0.0009(8)
C60 0.0147(10) 0.0235(11) 0.0171(11) 0.0026(8) 0.0016(8) 0.0026(9)
C61 0.0168(10) 0.0212(11) 0.0164(10) 0.0053(8) 0.0007(8) -0.0018(8)
N62 0.0159(8) 0.0212(9) 0.0131(8) -0.0006(7) 0.0010(7) -0.0004(7)
C63 0.0134(10) 0.0173(10) 0.0203(11) -0.0030(8) 0.0024(8) 0.0009(8)
C64 0.0144(10) 0.0172(10) 0.0189(11) -0.0022(8) 0.0031(8) 0.0013(8)
C65 0.0177(10) 0.0223(11) 0.0186(11) -0.0011(9) 0.0013(9) 0.0037(8)
C66 0.0151(10) 0.0215(11) 0.0282(12) -0.0039(9) -0.0012(9) -0.0018(9)
C67 0.0203(11) 0.0192(11) 0.0306(13) 0.0019(9) 0.0067(9) -0.0044(9)
C68 0.0182(10) 0.0194(10) 0.0221(11) -0.0006(8) 0.0039(9) 0.0025(8)
C69 0.0290(12) 0.0228(12) 0.0227(12) 0.0011(9) 0.0082(10) -0.0053(10)
C70 0.0562(19) 0.0455(17) 0.0241(15) 0.0107(12) 0.0097(13) 0.0142(14)
C71 0.0413(16) 0.0454(17) 0.0324(16) 0.0004(13) 0.0174(13) -0.0126(14)
C72 0.0203(11) 0.0239(11) 0.0176(11) -0.0030(9) -0.0001(9) -0.0067(9)
C73 0.0335(13) 0.0231(12) 0.0207(12) 0.0014(10) 0.0000(11) -0.0046(10)
C74 0.0236(13) 0.0388(15) 0.0286(14) -0.0001(12) 0.0082(11) -0.0033(12)
C75 0.0215(12) 0.0268(12) 0.0266(13) -0.0042(10) 0.0010(10) 0.0038(10)
C76 0.0192(12) 0.0390(15) 0.0243(13) -0.0060(11) -0.0045(10) 0.0032(11)
C77 0.0118(10) 0.0291(12) 0.0156(10) -0.0024(9) -0.0018(8) 0.0028(8)
C78 0.0174(11) 0.0365(13) 0.0174(11) -0.0001(9) -0.0003(9) 0.0016(9)
C79 0.0212(12) 0.0512(16) 0.0175(12) -0.0002(11) 0.0038(10) 0.0005(11)
C80 0.0214(12) 0.0476(15) 0.0258(13) -0.0166(11) 0.0024(10) 0.0024(11)
C81 0.0182(11) 0.0308(13) 0.0329(14) -0.0110(11) -0.0032(10) 0.0026(10)
C82 0.0137(10) 0.0280(12) 0.0204(11) -0.0031(9) -0.0068(8) 0.0028(9)
C83 0.0330(13) 0.0225(12) 0.0218(12) -0.0036(9) -0.0051(10) -0.0004(10)
C84 0.062(2) 0.0249(14) 0.0349(16) -0.0062(12) -0.0140(14) 0.0113(13)
C85 0.0418(16) 0.0343(15) 0.0296(14) 0.0009(12) -0.0024(12) -0.0123(13)
C86 0.0399(14) 0.0341(13) 0.0209(12) 0.0053(10) 0.0089(11) 0.0006(11)
C87 0.0487(17) 0.0409(16) 0.0275(15) 0.0022(12) 0.0130(13) -0.0076(13)
C88 0.050(2) 0.056(2) 0.066(2) 0.0299(17) 0.0008(17) 0.0056(16)
C89 0.0191(11) 0.0249(12) 0.0232(12) -0.0003(10) 0.0040(9) -0.0011(9)
C90 0.0162(10) 0.0326(12) 0.0221(11) -0.0019(9) 0.0047(9) -0.0010(9)
C91 0.0235(14) 0.0554(19) 0.064(2) -0.0146(17) 0.0201(14) -0.0041(13)
C92 0.0339(15) 0.064(2) 0.0406(17) 0.0169(15) 0.0154(13) 0.0242(15)
C93 0.0325(15) 0.0578(19) 0.0339(15) -0.0114(14) 0.0029(12) 0.0151(14)
P94 0.0152(3) 0.0231(3) 0.0165(3) 0.0017(2) 0.0002(2) -0.0002(2)
C95 0.0176(10) 0.0165(10) 0.0159(10) -0.0006(8) 0.0006(8) -0.0031(8)
C96 0.0144(10) 0.0154(10) 0.0164(10) -0.0002(8) -0.0009(8) -0.0028(8)
C97 0.0154(10) 0.0169(10) 0.0166(11) 0.0007(8) -0.0036(9) -0.0008(8)
C98 0.0174(10) 0.0140(10) 0.0183(10) 0.0011(8) 0.0021(8) -0.0027(8)
C99 0.0145(10) 0.0182(10) 0.0241(11) 0.0027(8) 0.0048(9) -0.0004(8)
C100 0.0157(10) 0.0167(10) 0.0206(11) 0.0036(8) -0.0004(8) 0.0003(8)
C101 0.0164(10) 0.0253(11) 0.0171(11) 0.0008(8) 0.0000(8) 0.0036(8)
C102 0.0240(12) 0.0368(14) 0.0256(13) 0.0048(11) 0.0040(10) 0.0133(11)
C103 0.0161(11) 0.0339(13) 0.0222(12) -0.0010(10) 0.0026(9) 0.0022(10)
C104 0.0243(12) 0.0273(13) 0.0257(13) -0.0026(10) 0.0000(10) 0.0083(10)
C105 0.0198(11) 0.0216(11) 0.0180(11) 0.0018(8) 0.0034(9) 0.0000(8)
C106 0.0291(13) 0.0375(14) 0.0169(12) 0.0015(10) 0.0033(10) 0.0058(11)
C107 0.0299(14) 0.0299(14) 0.0268(14) 0.0036(11) 0.0084(11) -0.0033(11)
C108 0.0299(13) 0.0264(13) 0.0258(13) -0.0017(10) 0.0065(11) 0.0025(11)
C109 0.0130(10) 0.0281(12) 0.0228(11) 0.0066(9) -0.0018(8) -0.0002(9)
C110 0.0160(12) 0.0385(14) 0.0339(14) 0.0134(11) 0.0026(11) 0.0055(10)
C111 0.0210(12) 0.0353(14) 0.0294(14) 0.0056(11) -0.0102(11) -0.0033(10)
C112 0.0150(12) 0.0543(17) 0.0343(15) 0.0192(13) -0.0010(11) 0.0008(11)
C113 0.128(4) 0.061(2) 0.140(4) -0.005(2) 0.068(3) -0.007(2)
C114 0.052(5) 0.266(12) 0.033(4) -0.030(6) 0.023(3) -0.049(7)
C115 0.0287(19) 0.0073(14) 0.037(2) 0.0087(14) 0.0075(15) -0.0002(14)
C116 0.082(5) 0.098(6) 0.045(4) 0.013(4) 0.024(3) 0.027(4)

loop_
_atom_type_symbol
_atom_type_description
_atom_type_scat_dispersion_real
_atom_type_scat_dispersion_imag
_atom_type_scat_source
C C 0.0033 0.0016 'International Tables Vol C Tables 4.2.6.8 and 6.1.1.4'
H H 0.0000 0.0000 'International Tables Vol C Tables 4.2.6.8 and 6.1.1.4'
N N 0.0061 0.0033 'International Tables Vol C Tables 4.2.6.8 and 6.1.1.4'
P P 0.1023 0.0942 'International Tables Vol C Tables 4.2.6.8 and 6.1.1.4'
V V 0.3005 0.5294 'International Tables Vol C Tables 4.2.6.8 and 6.1.1.4'

loop_
_geom_angle_atom_site_label_1
_geom_angle_atom_site_label_2
_geom_angle_atom_site_label_3
_geom_angle
_geom_angle_site_symmetry_1
_geom_angle_site_symmetry_3
N2 V1 N6 91.64(6) . .
N2 V1 C33 106.60(8) . .
N6 V1 C33 113.04(8) . .
N2 V1 P38 120.27(5) . .
N6 V1 P38 109.95(5) . .
C33 V1 P38 113.53(6) . .
C3 N2 C7 116.26(15) . .
C3 N2 V1 122.98(13) . .
C7 N2 V1 120.75(11) . .
N2 C3 C4 122.36(18) . .
N2 C3 C19 120.25(17) . .
C4 C3 C19 117.39(17) . .
C5 C4 C3 128.71(18) . .
C5 C4 H117 117.0(11) . .
C3 C4 H117 113.8(11) . .
N6 C5 C4 123.83(17) . .
N6 C5 C20 120.07(18) . .
C4 C5 C20 116.09(18) . .
C5 N6 C21 117.41(15) . .
C5 N6 V1 122.24(13) . .
C21 N6 V1 120.34(11) . .
C12 C7 C8 120.57(17) . .
C12 C7 N2 121.49(17) . .
C8 C7 N2 117.94(17) . .
C9 C8 C7 118.34(19) . .
C9 C8 C16 118.92(19) . .
C7 C8 C16 122.73(18) . .
C10 C9 C8 121.8(2) . .
C10 C9 H118 120.3(11) . .
C8 C9 H118 117.9(11) . .
C11 C10 C9 119.2(2) . .
C11 C10 H119 118.8(13) . .
C9 C10 H119 122.1(13) . .
C10 C11 C12 122.1(2) . .
C10 C11 H120 119.1(14) . .
C12 C11 H120 118.8(14) . .
C11 C12 C7 117.92(19) . .
C11 C12 C13 118.83(19) . .
C7 C12 C13 123.24(18) . .
C12 C13 C15 111.67(19) . .
C12 C13 C14 111.8(2) . .
C15 C13 C14 111.1(2) . .
C12 C13 H121 107.0(11) . .
C15 C13 H121 110.4(11) . .
C14 C13 H121 104.5(11) . .
C13 C14 H122 111.7(15) . .
C13 C14 H123 109.6(12) . .
H122 C14 H123 108.2(19) . .
C13 C14 H124 110.8(15) . .
H122 C14 H124 109(2) . .
H123 C14 H124 107(2) . .
C13 C15 H125 112.4(14) . .
C13 C15 H126 111.6(13) . .
H125 C15 H126 109.9(18) . .
C13 C15 H127 111.0(13) . .
H125 C15 H127 109.2(18) . .
H126 C15 H127 102.2(18) . .
C18 C16 C17 109.4(2) . .
C18 C16 C8 111.42(19) . .
C17 C16 C8 113.0(2) . .
C18 C16 H128 106.9(12) . .
C17 C16 H128 108.9(12) . .
C8 C16 H128 107.0(12) . .
C16 C17 H129 113.3(15) . .
C16 C17 H130 110.4(17) . .
H129 C17 H130 101(2) . .
C16 C17 H131 110.1(16) . .
H129 C17 H131 109(2) . .
H130 C17 H131 113(2) . .
C16 C18 H132 111.0(13) . .
C16 C18 H133 114.1(15) . .
H132 C18 H133 101.8(19) . .
C16 C18 H134 108.6(15) . .
H132 C18 H134 110.4(19) . .
H133 C18 H134 111(2) . .
C3 C19 H135 113.6(15) . .
C3 C19 H136 114.3(16) . .
H135 C19 H136 106(2) . .
C3 C19 H137 114.0(15) . .
H135 C19 H137 99(2) . .
H136 C19 H137 108(2) . .
C5 C20 H138 110.8(14) . .
C5 C20 H139 109.2(15) . .
H138 C20 H139 108(2) . .
C5 C20 H140 112.1(14) . .
H138 C20 H140 112.0(19) . .
H139 C20 H140 104.1(19) . .
C26 C21 C22 120.28(18) . .
C26 C21 N6 121.25(17) . .
C22 C21 N6 118.46(17) . .
C23 C22 C21 118.42(19) . .
C23 C22 C30 118.74(19) . .
C21 C22 C30 122.82(18) . .
C24 C23 C22 121.5(2) . .
C24 C23 H141 118.4(13) . .
C22 C23 H141 120.1(13) . .
C25 C24 C23 119.5(2) . .
C25 C24 H142 121.6(14) . .
C23 C24 H142 118.7(14) . .
C24 C25 C26 121.9(2) . .
C24 C25 H143 119.0(12) . .
C26 C25 H143 119.1(12) . .
C25 C26 C21 118.42(18) . .
C25 C26 C27 118.16(18) . .
C21 C26 C27 123.43(18) . .
C26 C27 C28 110.29(18) . .
C26 C27 C29 112.27(18) . .
C28 C27 C29 109.5(2) . .
C26 C27 H144 107.7(10) . .
C28 C27 H144 109.2(11) . .
C29 C27 H144 107.8(11) . .
C27 C28 H145 109.8(14) . .
C27 C28 H146 108.7(12) . .
H145 C28 H146 112.1(18) . .
C27 C28 H147 111.4(13) . .
H145 C28 H147 102.2(19) . .
H146 C28 H147 112.5(17) . .
C27 C29 H148 109.9(13) . .
C27 C29 H149 110.0(14) . .
H148 C29 H149 109.9(19) . .
C27 C29 H150 107.9(14) . .
H148 C29 H150 107.0(19) . .
H149 C29 H150 112.1(19) . .
C22 C30 C32 112.0(2) . .
C22 C30 C31 111.5(2) . .
C32 C30 C31 109.6(2) . .
C22 C30 H151 107.2(12) . .
C32 C30 H151 109.7(12) . .
C31 C30 H151 106.5(12) . .
C30 C31 H152 111.5(17) . .
C30 C31 H153 108.2(16) . .
H152 C31 H153 115(2) . .
C30 C31 H154 112.0(14) . .
H152 C31 H154 102(2) . .
H153 C31 H154 108(2) . .
C30 C32 H155 109.1(14) . .
C30 C32 H156 111.2(14) . .
H155 C32 H156 108(2) . .
C30 C32 H157 108.6(16) . .
H155 C32 H157 115(2) . .
H156 C32 H157 106(2) . .
C34 C33 V1 132.52(15) . .
C34 C33 H158 109.8(13) . .
V1 C33 H158 98.1(13) . .
C34 C33 H159 111.7(11) . .
V1 C33 H159 94.0(11) . .
H158 C33 H159 108.1(17) . .
C33 C34 C37 110.1(2) . .
C33 C34 C35 108.86(19) . .
C37 C34 C35 110.0(2) . .
C33 C34 C36 110.17(18) . .
C37 C34 C36 108.6(2) . .
C35 C34 C36 109.1(2) . .
C34 C35 H160 113.9(15) . .
C34 C35 H161 109.2(13) . .
H160 C35 H161 110(2) . .
C34 C35 H162 112.3(14) . .
H160 C35 H162 107(2) . .
H161 C35 H162 104.1(18) . .
C34 C36 H163 112.7(14) . .
C34 C36 H164 109.4(12) . .
H163 C36 H164 108.7(19) . .
C34 C36 H165 112.8(14) . .
H163 C36 H165 106(2) . .
H164 C36 H165 107.0(18) . .
C34 C37 H166 110.6(14) . .
C34 C37 H167 112.9(12) . .
H166 C37 H167 113.2(19) . .
C34 C37 H168 110.8(13) . .
H166 C37 H168 105.9(18) . .
H167 C37 H168 103.0(18) . .
C39 P38 V1 153.28(6) . .
C44 C39 C40 117.84(17) . .
C44 C39 P38 122.55(14) . .
C40 C39 P38 117.55(14) . .
C41 C40 C39 118.09(17) . .
C41 C40 C45 117.67(17) . .
C39 C40 C45 124.23(17) . .
C40 C41 C42 123.30(18) . .
C40 C41 H169 120.1(11) . .
C42 C41 H169 116.4(11) . .
C43 C42 C41 116.39(18) . .
C43 C42 C49 123.10(17) . .
C41 C42 C49 120.50(17) . .
C42 C43 C44 123.49(18) . .
C42 C43 H170 118.6(11) . .
C44 C43 H170 117.9(11) . .
C43 C44 C39 118.14(17) . .
C43 C44 C53 114.77(16) . .
C39 C44 C53 126.99(17) . .
C46 C45 C47 110.34(18) . .
C46 C45 C48 108.00(18) . .
C47 C45 C48 105.46(18) . .
C46 C45 C40 110.34(16) . .
C47 C45 C40 112.30(16) . .
C48 C45 C40 110.21(16) . .
C45 C46 H171 112.6(13) . .
C45 C46 H172 112.4(12) . .
H171 C46 H172 105.1(17) . .
C45 C46 H173 110.5(12) . .
H171 C46 H173 110.1(17) . .
H172 C46 H173 105.8(17) . .
C45 C47 H174 108.9(11) . .
C45 C47 H175 110.5(12) . .
H174 C47 H175 108.6(16) . .
C45 C47 H176 113.7(12) . .
H174 C47 H176 105.1(15) . .
H175 C47 H176 109.8(16) . .
C45 C48 H177 107.1(13) . .
C45 C48 H178 112.0(13) . .
H177 C48 H178 110.0(18) . .
C45 C48 H179 112.4(11) . .
H177 C48 H179 105.9(17) . .
H178 C48 H179 109.2(17) . .
C51 C49 C52 109.49(19) . .
C51 C49 C50 109.07(19) . .
C52 C49 C50 107.96(19) . .
C51 C49 C42 107.62(17) . .
C52 C49 C42 110.45(17) . .
C50 C49 C42 112.23(17) . .
C49 C50 H180 113.0(13) . .
C49 C50 H181 106.1(13) . .
H180 C50 H181 108.6(18) . .
C49 C50 H182 110.5(12) . .
H180 C50 H182 105.8(17) . .
H181 C50 H182 113.0(18) . .
C49 C51 H183 110.8(12) . .
C49 C51 H184 111.7(12) . .
H183 C51 H184 111.9(17) . .
C49 C51 H185 109.4(13) . .
H183 C51 H185 107.8(17) . .
H184 C51 H185 105.0(17) . .
C49 C52 H186 109.1(12) . .
C49 C52 H187 110.9(12) . .
H186 C52 H187 103.5(17) . .
C49 C52 H188 108.1(12) . .
H186 C52 H188 116.6(18) . .
H187 C52 H188 108.6(17) . .
C56 C53 C55 109.04(18) . .
C56 C53 C54 105.61(18) . .
C55 C53 C54 108.93(17) . .
C56 C53 C44 113.67(16) . .
C55 C53 C44 111.17(16) . .
C54 C53 C44 108.18(16) . .
C53 C54 H189 110.6(11) . .
C53 C54 H190 112.0(13) . .
H189 C54 H190 109.0(17) . .
C53 C54 H191 110.0(11) . .
H189 C54 H191 104.3(15) . .
H190 C54 H191 110.6(17) . .
C53 C55 H192 110.8(12) . .
C53 C55 H193 110.1(10) . .
H192 C55 H193 103.8(16) . .
C53 C55 H194 107.8(12) . .
H192 C55 H194 112.6(17) . .
H193 C55 H194 111.8(15) . .
C53 C56 H195 110.8(12) . .
C53 C56 H196 110.1(12) . .
H195 C56 H196 105.2(17) . .
C53 C56 H197 109.3(12) . .
H195 C56 H197 110.1(17) . .
H196 C56 H197 111.3(16) . .
N58 V57 N62 90.41(6) . .
N58 V57 C89 106.61(7) . .
N62 V57 C89 113.51(8) . .
N58 V57 P94 123.38(5) . .
N62 V57 P94 111.36(5) . .
C89 V57 P94 110.33(7) . .
C59 N58 C63 117.21(15) . .
C59 N58 V57 123.33(12) . .
C63 N58 V57 119.06(12) . .
N58 C59 C60 122.41(18) . .
N58 C59 C75 120.27(18) . .
C60 C59 C75 117.30(18) . .
C61 C60 C59 128.50(19) . .
C61 C60 H198 116.2(12) . .
C59 C60 H198 114.9(12) . .
N62 C61 C60 123.47(18) . .
N62 C61 C76 119.83(18) . .
C60 C61 C76 116.67(18) . .
C61 N62 C77 117.76(15) . .
C61 N62 V57 122.36(13) . .
C77 N62 V57 119.66(12) . .
C64 C63 C68 121.14(17) . .
C64 C63 N58 120.61(16) . .
C68 C63 N58 118.25(16) . .
C65 C64 C63 117.83(17) . .
C65 C64 C72 118.23(17) . .
C63 C64 C72 123.94(16) . .
C66 C65 C64 121.91(19) . .
C66 C65 H199 121.1(12) . .
C64 C65 H199 117.0(12) . .
C65 C66 C67 119.41(19) . .
C65 C66 H200 121.7(11) . .
C67 C66 H200 118.9(11) . .
C66 C67 C68 121.28(19) . .
C66 C67 H201 118.3(11) . .
C68 C67 H201 120.3(11) . .
C67 C68 C63 118.31(18) . .
C67 C68 C69 118.92(18) . .
C63 C68 C69 122.76(17) . .
C70 C69 C71 110.8(2) . .
C70 C69 C68 112.71(19) . .
C71 C69 C68 111.54(19) . .
C70 C69 H202 109.8(12) . .
C71 C69 H202 106.9(11) . .
C68 C69 H202 104.8(11) . .
C69 C70 H203 112.5(16) . .
C69 C70 H204 111.4(14) . .
H203 C70 H204 112(2) . .
C69 C70 H205 109.6(13) . .
H203 C70 H205 101(2) . .
H204 C70 H205 110.2(19) . .
C69 C71 H206 112.5(13) . .
C69 C71 H207 108.3(13) . .
H206 C71 H207 103.7(18) . .
C69 C71 H208 109.9(14) . .
H206 C71 H208 108.1(19) . .
H207 C71 H208 114(2) . .
C73 C72 C64 110.95(17) . .
C73 C72 C74 110.03(18) . .
C64 C72 C74 111.68(18) . .
C73 C72 H209 106.9(12) . .
C64 C72 H209 108.9(12) . .
C74 C72 H209 108.2(12) . .
C72 C73 H210 109.8(12) . .
C72 C73 H211 109.5(12) . .
H210 C73 H211 109.4(16) . .
C72 C73 H212 111.8(12) . .
H210 C73 H212 110.4(16) . .
H211 C73 H212 105.8(16) . .
C72 C74 H213 109.4(13) . .
C72 C74 H214 112.7(13) . .
H213 C74 H214 109.9(18) . .
C72 C74 H215 110.7(13) . .
H213 C74 H215 110.7(18) . .
H214 C74 H215 103.4(19) . .
C59 C75 H216 107.7(13) . .
C59 C75 H217 113.0(14) . .
H216 C75 H217 104.7(18) . .
C59 C75 H218 113.9(15) . .
H216 C75 H218 105.6(19) . .
H217 C75 H218 111(2) . .
C61 C76 H219 108.6(16) . .
C61 C76 H220 112.0(17) . .
H219 C76 H220 114(2) . .
C61 C76 H221 107.4(18) . .
H219 C76 H221 107(2) . .
H220 C76 H221 108(2) . .
C82 C77 C78 120.39(18) . .
C82 C77 N62 121.57(17) . .
C78 C77 N62 118.03(17) . .
C79 C78 C77 117.9(2) . .
C79 C78 C86 118.33(19) . .
C77 C78 C86 123.74(18) . .
C80 C79 C78 122.3(2) . .
C80 C79 H222 120.5(14) . .
C78 C79 H222 117.3(14) . .
C79 C80 C81 119.1(2) . .
C79 C80 H223 123.4(13) . .
C81 C80 H223 117.5(13) . .
C80 C81 C82 121.7(2) . .
C80 C81 H224 118.1(12) . .
C82 C81 H224 120.1(12) . .
C81 C82 C77 118.43(19) . .
C81 C82 C83 118.58(19) . .
C77 C82 C83 122.99(18) . .
C82 C83 C84 111.7(2) . .
C82 C83 C85 111.37(18) . .
C84 C83 C85 110.2(2) . .
C82 C83 H225 108.5(11) . .
C84 C83 H225 109.1(11) . .
C85 C83 H225 105.8(11) . .
C83 C84 H226 113.0(14) . .
C83 C84 H227 109.0(15) . .
H226 C84 H227 110(2) . .
C83 C84 H228 111.3(14) . .
H226 C84 H228 103.6(19) . .
H227 C84 H228 110(2) . .
C83 C85 H229 111.6(14) . .
C83 C85 H230 111.5(12) . .
H229 C85 H230 113.3(18) . .
C83 C85 H231 112.0(12) . .
H229 C85 H231 105.0(18) . .
H230 C85 H231 103.0(16) . .
C78 C86 C88 111.6(2) . .
C78 C86 C87 111.8(2) . .
C88 C86 C87 108.7(2) . .
C78 C86 H232 110.2(11) . .
C88 C86 H232 109.2(12) . .
C87 C86 H232 105.2(12) . .
C86 C87 H233 109.8(14) . .
C86 C87 H234 111.2(13) . .
H233 C87 H234 111.0(18) . .
C86 C87 H235 108.2(13) . .
H233 C87 H235 108.1(19) . .
H234 C87 H235 108.5(18) . .
C86 C88 H236 109.5(15) . .
C86 C88 H237 110(2) . .
H236 C88 H237 110(3) . .
C86 C88 H238 109.4(16) . .
H236 C88 H238 106(2) . .
H237 C88 H238 112(3) . .
C90 C89 V57 138.72(15) . .
C90 C89 H239 112.5(12) . .
V57 C89 H239 97.0(12) . .
C90 C89 H240 112.0(12) . .
V57 C89 H240 89.0(12) . .
H239 C89 H240 100.6(16) . .
C92 C90 C93 109.0(2) . .
C92 C90 C89 111.62(18) . .
C93 C90 C89 109.67(18) . .
C92 C90 C91 108.2(2) . .
C93 C90 C91 108.6(2) . .
C89 C90 C91 109.65(19) . .
C90 C91 H241 109.2(12) . .
C90 C91 H242 109.5(15) . .
H241 C91 H242 112(2) . .
C90 C91 H243 110.1(16) . .
H241 C91 H243 109(2) . .
H242 C91 H243 106(2) . .
C90 C92 H244 110.9(13) . .
C90 C92 H245 111.4(14) . .
H244 C92 H245 107.3(19) . .
C90 C92 H246 108.2(16) . .
H244 C92 H246 107(2) . .
H245 C92 H246 112(2) . .
C90 C93 H247 113.4(13) . .
C90 C93 H248 108.5(14) . .
H247 C93 H248 107.3(19) . .
C90 C93 H249 110.4(14) . .
H247 C93 H249 108.4(19) . .
H248 C93 H249 109(2) . .
C95 P94 V57 144.60(6) . .
C96 C95 C100 118.07(16) . .
C96 C95 P94 118.28(14) . .
C100 C95 P94 123.26(14) . .
C97 C96 C95 118.09(17) . .
C97 C96 C101 116.62(16) . .
C95 C96 C101 125.29(16) . .
C98 C97 C96 123.79(18) . .
C98 C97 H250 117.9(11) . .
C96 C97 H250 118.3(11) . .
C97 C98 C99 116.27(18) . .
C97 C98 C105 123.34(17) . .
C99 C98 C105 120.26(17) . .
C100 C99 C98 123.89(18) . .
C100 C99 H251 119.3(11) . .
C98 C99 H251 116.9(11) . .
C99 C100 C95 117.92(17) . .
C99 C100 C109 117.93(17) . .
C95 C100 C109 124.02(17) . .
C103 C101 C102 107.26(17) . .
C103 C101 C104 110.78(17) . .
C102 C101 C104 105.10(18) . .
C103 C101 C96 111.09(16) . .
C102 C101 C96 110.91(16) . .
C104 C101 C96 111.47(16) . .
C101 C102 H252 113.0(12) . .
C101 C102 H253 108.1(13) . .
H252 C102 H253 106.2(18) . .
C101 C102 H254 112.9(11) . .
H252 C102 H254 107.3(16) . .
H253 C102 H254 109.1(17) . .
C101 C103 H255 112.4(11) . .
C101 C103 H256 109.7(12) . .
H255 C103 H256 110.1(16) . .
C101 C103 H257 109.3(11) . .
H255 C103 H257 100.2(16) . .
H256 C103 H257 114.9(17) . .
C101 C104 H258 112.8(12) . .
C101 C104 H259 110.6(12) . .
H258 C104 H259 107.7(17) . .
C101 C104 H260 111.8(12) . .
H258 C104 H260 108.7(17) . .
H259 C104 H260 105.0(17) . .
C108 C105 C106 108.49(18) . .
C108 C105 C98 110.10(16) . .
C106 C105 C98 111.90(16) . .
C108 C105 C107 110.01(18) . .
C106 C105 C107 107.52(18) . .
C98 C105 C107 108.79(16) . .
C105 C106 H261 110.0(12) . .
C105 C106 H262 108.8(12) . .
H261 C106 H262 107.6(16) . .
C105 C106 H263 112.8(12) . .
H261 C106 H263 110.1(16) . .
H262 C106 H263 107.4(16) . .
C105 C107 H264 110.3(12) . .
C105 C107 H265 111.5(15) . .
H264 C107 H265 106.0(19) . .
C105 C107 H266 111.4(12) . .
H264 C107 H266 109.4(16) . .
H265 C107 H266 107.9(19) . .
C105 C108 H267 109.4(12) . .
C105 C108 H268 110.1(12) . .
H267 C108 H268 107.1(17) . .
C105 C108 H269 112.2(13) . .
H267 C108 H269 109.0(17) . .
H268 C108 H269 108.9(17) . .
C110 C109 C111 110.63(18) . .
C110 C109 C112 106.34(18) . .
C111 C109 C112 106.83(19) . .
C110 C109 C100 112.07(16) . .
C111 C109 C100 108.73(17) . .
C112 C109 C100 112.12(17) . .
C109 C110 H270 110.6(11) . .
C109 C110 H271 110.1(13) . .
H270 C110 H271 110.2(17) . .
C109 C110 H272 107.9(14) . .
H270 C110 H272 107.9(18) . .
H271 C110 H272 110.1(19) . .
C109 C111 H273 108.2(14) . .
C109 C111 H274 114.3(13) . .
H273 C111 H274 103.1(18) . .
C109 C111 H275 111.1(12) . .
H273 C111 H275 112.8(18) . .
H274 C111 H275 107.2(18) . .
C109 C112 H276 113.7(12) . .
C109 C112 H277 111.5(12) . .
H276 C112 H277 109.8(16) . .
C109 C112 H278 108.5(14) . .
H276 C112 H278 106.0(18) . .
H277 C112 H278 106.9(18) . .
C116 C113 C114 63.7(5) 2_554 .
C115 C114 C113 116.4(6) . .
C115 C114 C116 64.2(6) . 2_554
C113 C114 C116 52.3(4) . 2_554
C114 C115 C114 180.000(2) 2_554 .
C114 C115 C116 70.7(4) 2_554 .
C114 C115 C116 109.3(4) . .
C114 C115 C116 109.3(4) 2_554 2_554
C114 C115 C116 70.7(4) . 2_554
C116 C115 C116 180.0(5) . 2_554
C113 C116 C115 109.2(5) 2_554 .
C113 C116 C114 64.1(5) 2_554 2_554
C115 C116 C114 45.1(4) . 2_554

loop_
_geom_bond_atom_site_label_1
_geom_bond_atom_site_label_2
_geom_bond_distance
_geom_bond_site_symmetry_2
V1 N2 2.0049(15) .
V1 N6 2.0238(15) .
V1 C33 2.053(2) .
V1 P38 2.1602(6) .
N2 C3 1.351(2) .
N2 C7 1.456(2) .
C3 C4 1.398(3) .
C3 C19 1.501(3) .
C4 C5 1.395(3) .
C4 H117 0.947(18) .
C5 N6 1.341(2) .
C5 C20 1.512(3) .
N6 C21 1.451(2) .
C7 C12 1.405(3) .
C7 C8 1.412(3) .
C8 C9 1.386(3) .
C8 C16 1.520(3) .
C9 C10 1.379(3) .
C9 H118 0.944(18) .
C10 C11 1.374(3) .
C10 H119 0.93(2) .
C11 C12 1.395(3) .
C11 H120 0.91(2) .
C12 C13 1.512(3) .
C13 C15 1.523(3) .
C13 C14 1.531(3) .
C13 H121 0.939(18) .
C14 H122 0.93(2) .
C14 H123 1.03(2) .
C14 H124 0.96(3) .
C15 H125 0.97(2) .
C15 H126 1.02(2) .
C15 H127 0.96(2) .
C16 C18 1.519(3) .
C16 C17 1.520(3) .
C16 H128 0.99(2) .
C17 H129 0.96(3) .
C17 H130 0.99(3) .
C17 H131 0.97(3) .
C18 H132 1.06(2) .
C18 H133 0.96(3) .
C18 H134 0.97(3) .
C19 H135 0.94(2) .
C19 H136 0.92(3) .
C19 H137 0.94(3) .
C20 H138 0.89(2) .
C20 H139 1.01(3) .
C20 H140 0.95(2) .
C21 C26 1.408(3) .
C21 C22 1.414(3) .
C22 C23 1.386(3) .
C22 C30 1.520(3) .
C23 C24 1.378(3) .
C23 H141 0.92(2) .
C24 C25 1.374(3) .
C24 H142 0.92(2) .
C25 C26 1.384(3) .
C25 H143 0.940(19) .
C26 C27 1.515(3) .
C27 C28 1.533(3) .
C27 C29 1.533(3) .
C27 H144 0.941(17) .
C28 H145 1.04(3) .
C28 H146 0.920(19) .
C28 H147 0.94(2) .
C29 H148 0.99(2) .
C29 H149 0.95(2) .
C29 H150 0.98(2) .
C30 C32 1.524(3) .
C30 C31 1.531(4) .
C30 H151 0.924(19) .
C31 H152 0.94(3) .
C31 H153 0.97(3) .
C31 H154 0.98(2) .
C32 H155 0.96(2) .
C32 H156 1.03(3) .
C32 H157 0.92(2) .
C33 C34 1.525(3) .
C33 H158 0.95(2) .
C33 H159 1.03(2) .
C34 C37 1.523(3) .
C34 C35 1.539(3) .
C34 C36 1.545(3) .
C35 H160 1.00(3) .
C35 H161 1.06(2) .
C35 H162 1.03(3) .
C36 H163 1.00(3) .
C36 H164 1.08(2) .
C36 H165 0.96(2) .
C37 H166 0.98(2) .
C37 H167 1.00(2) .
C37 H168 1.04(2) .
P38 C39 1.8303(19) .
C39 C44 1.425(3) .
C39 C40 1.440(2) .
C40 C41 1.390(3) .
C40 C45 1.554(3) .
C41 C42 1.397(3) .
C41 H169 0.950(18) .
C42 C43 1.380(3) .
C42 C49 1.539(3) .
C43 C44 1.398(3) .
C43 H170 0.955(18) .
C44 C53 1.546(3) .
C45 C46 1.530(3) .
C45 C47 1.537(3) .
C45 C48 1.550(3) .
C46 H171 0.93(2) .
C46 H172 0.95(2) .
C46 H173 1.02(2) .
C47 H174 0.980(19) .
C47 H175 1.01(2) .
C47 H176 1.00(2) .
C48 H177 0.97(2) .
C48 H178 1.01(2) .
C48 H179 1.02(2) .
C49 C51 1.527(3) .
C49 C52 1.531(3) .
C49 C50 1.531(3) .
C50 H180 0.96(2) .
C50 H181 0.97(2) .
C50 H182 1.04(2) .
C51 H183 0.96(2) .
C51 H184 1.02(2) .
C51 H185 0.94(2) .
C52 H186 1.02(2) .
C52 H187 0.95(2) .
C52 H188 0.98(2) .
C53 C56 1.522(3) .
C53 C55 1.539(3) .
C53 C54 1.541(3) .
C54 H189 1.00(2) .
C54 H190 0.95(2) .
C54 H191 1.01(2) .
C55 H192 0.96(2) .
C55 H193 1.014(19) .
C55 H194 0.96(2) .
C56 H195 0.99(2) .
C56 H196 0.95(2) .
C56 H197 1.03(2) .
V57 N58 2.0068(16) .
V57 N62 2.0353(15) .
V57 C89 2.048(2) .
V57 P94 2.1906(6) .
N58 C59 1.347(2) .
N58 C63 1.456(2) .
C59 C60 1.402(3) .
C59 C75 1.508(3) .
C60 C61 1.394(3) .
C60 H198 0.929(19) .
C61 N62 1.343(2) .
C61 C76 1.506(3) .
N62 C77 1.455(2) .
C63 C64 1.406(3) .
C63 C68 1.409(3) .
C64 C65 1.393(3) .
C64 C72 1.521(3) .
C65 C66 1.378(3) .
C65 H199 0.916(19) .
C66 C67 1.387(3) .
C66 H200 0.951(18) .
C67 C68 1.391(3) .
C67 H201 0.959(17) .
C68 C69 1.527(3) .
C69 C70 1.520(3) .
C69 C71 1.526(3) .
C69 H202 0.945(18) .
C70 H203 0.91(3) .
C70 H204 0.91(2) .
C70 H205 1.01(2) .
C71 H206 0.97(2) .
C71 H207 0.96(2) .
C71 H208 1.01(3) .
C72 C73 1.517(3) .
C72 C74 1.529(3) .
C72 H209 0.936(19) .
C73 H210 1.00(2) .
C73 H211 0.96(2) .
C73 H212 0.96(2) .
C74 H213 0.94(2) .
C74 H214 0.96(2) .
C74 H215 0.95(2) .
C75 H216 1.06(2) .
C75 H217 0.92(2) .
C75 H218 0.90(3) .
C76 H219 0.94(3) .
C76 H220 0.88(3) .
C76 H221 0.95(3) .
C77 C82 1.401(3) .
C77 C78 1.415(3) .
C78 C79 1.393(3) .
C78 C86 1.519(3) .
C79 C80 1.367(3) .
C79 H222 0.89(2) .
C80 C81 1.378(3) .
C80 H223 0.96(2) .
C81 C82 1.395(3) .
C81 H224 0.930(18) .
C82 C83 1.511(3) .
C83 C84 1.525(3) .
C83 C85 1.535(3) .
C83 H225 0.951(18) .
C84 H226 0.90(2) .
C84 H227 0.99(3) .
C84 H228 1.00(2) .
C85 H229 0.92(2) .
C85 H230 1.04(2) .
C85 H231 1.02(2) .
C86 C88 1.532(4) .
C86 C87 1.531(3) .
C86 H232 0.951(19) .
C87 H233 0.95(2) .
C87 H234 1.01(2) .
C87 H235 0.99(2) .
C88 H236 0.99(3) .
C88 H237 0.89(3) .
C88 H238 1.12(3) .
C89 C90 1.531(3) .
C89 H239 0.95(2) .
C89 H240 1.01(2) .
C90 C92 1.516(3) .
C90 C93 1.520(3) .
C90 C91 1.536(3) .
C91 H241 0.98(2) .
C91 H242 0.97(3) .
C91 H243 1.00(3) .
C92 H244 1.03(2) .
C92 H245 1.02(2) .
C92 H246 0.96(3) .
C93 H247 0.97(2) .
C93 H248 0.97(2) .
C93 H249 1.03(3) .
P94 C95 1.8373(19) .
C95 C96 1.428(3) .
C95 C100 1.443(3) .
C96 C97 1.395(3) .
C96 C101 1.551(3) .
C97 C98 1.384(3) .
C97 H250 0.895(18) .
C98 C99 1.394(3) .
C98 C105 1.533(3) .
C99 C100 1.385(3) .
C99 H251 0.968(18) .
C100 C109 1.551(3) .
C101 C103 1.530(3) .
C101 C102 1.541(3) .
C101 C104 1.540(3) .
C102 H252 0.98(2) .
C102 H253 0.93(2) .
C102 H254 0.98(2) .
C103 H255 0.99(2) .
C103 H256 0.97(2) .
C103 H257 0.98(2) .
C104 H258 0.98(2) .
C104 H259 0.95(2) .
C104 H260 0.99(2) .
C105 C108 1.529(3) .
C105 C106 1.532(3) .
C105 C107 1.536(3) .
C106 H261 1.06(2) .
C106 H262 0.939(19) .
C106 H263 0.99(2) .
C107 H264 0.99(2) .
C107 H265 0.88(2) .
C107 H266 0.98(2) .
C108 H267 0.97(2) .
C108 H268 0.95(2) .
C108 H269 0.93(2) .
C109 C110 1.524(3) .
C109 C111 1.535(3) .
C109 C112 1.538(3) .
C110 H270 1.09(2) .
C110 H271 0.91(2) .
C110 H272 0.94(2) .
C111 H273 0.94(2) .
C111 H274 0.99(2) .
C111 H275 1.00(2) .
C112 H276 1.05(2) .
C112 H277 1.01(2) .
C112 H278 0.92(2) .
C113 C116 1.390(7) 2_554
C113 C114 1.580(8) .
C114 C115 1.183(11) .
C114 C116 1.575(10) 2_554
C115 C114 1.183(11) 2_554
C115 C116 1.503(8) .
C115 C116 1.503(7) 2_554
C116 C113 1.390(7) 2_554
C116 C114 1.575(10) 2_554

loop_
_geom_torsion_atom_site_label_1
_geom_torsion_atom_site_label_2
_geom_torsion_atom_site_label_3
_geom_torsion_atom_site_label_4
_geom_torsion
_geom_torsion_site_symmetry_1
_geom_torsion_site_symmetry_4
N6 V1 N2 C3 -28.17(15) . .
C33 V1 N2 C3 -142.82(15) . .
P38 V1 N2 C3 86.16(15) . .
N6 V1 N2 C7 150.82(14) . .
C33 V1 N2 C7 36.17(16) . .
P38 V1 N2 C7 -94.85(14) . .
C7 N2 C3 C4 -162.82(17) . .
V1 N2 C3 C4 16.2(3) . .
C7 N2 C3 C19 17.7(3) . .
V1 N2 C3 C19 -163.23(15) . .
N2 C3 C4 C5 10.4(3) . .
C19 C3 C4 C5 -170.1(2) . .
C3 C4 C5 N6 -13.8(3) . .
C3 C4 C5 C20 167.6(2) . .
C4 C5 N6 C21 170.40(18) . .
C20 C5 N6 C21 -11.0(3) . .
C4 C5 N6 V1 -10.0(3) . .
C20 C5 N6 V1 168.63(15) . .
N2 V1 N6 C5 24.99(15) . .
C33 V1 N6 C5 133.82(15) . .
P38 V1 N6 C5 -98.16(14) . .
N2 V1 N6 C21 -155.39(13) . .
C33 V1 N6 C21 -46.56(15) . .
P38 V1 N6 C21 81.47(13) . .
C3 N2 C7 C12 -101.0(2) . .
V1 N2 C7 C12 79.9(2) . .
C3 N2 C7 C8 79.2(2) . .
V1 N2 C7 C8 -99.86(17) . .
C12 C7 C8 C9 5.1(3) . .
N2 C7 C8 C9 -175.16(17) . .
C12 C7 C8 C16 -174.35(19) . .
N2 C7 C8 C16 5.4(3) . .
C7 C8 C9 C10 -2.6(3) . .
C16 C8 C9 C10 176.8(2) . .
C8 C9 C10 C11 -0.8(3) . .
C9 C10 C11 C12 1.7(4) . .
C10 C11 C12 C7 0.7(3) . .
C10 C11 C12 C13 179.3(2) . .
C8 C7 C12 C11 -4.1(3) . .
N2 C7 C12 C11 176.10(18) . .
C8 C7 C12 C13 177.38(18) . .
N2 C7 C12 C13 -2.4(3) . .
C11 C12 C13 C15 -67.0(3) . .
C7 C12 C13 C15 111.5(2) . .
C11 C12 C13 C14 58.2(3) . .
C7 C12 C13 C14 -123.3(2) . .
C9 C8 C16 C18 -52.1(3) . .
C7 C8 C16 C18 127.3(2) . .
C9 C8 C16 C17 71.5(3) . .
C7 C8 C16 C17 -109.1(3) . .
C5 N6 C21 C26 92.5(2) . .
V1 N6 C21 C26 -87.10(19) . .
C5 N6 C21 C22 -86.0(2) . .
V1 N6 C21 C22 94.34(18) . .
C26 C21 C22 C23 -1.3(3) . .
N6 C21 C22 C23 177.27(18) . .
C26 C21 C22 C30 -179.53(19) . .
N6 C21 C22 C30 -1.0(3) . .
C21 C22 C23 C24 0.4(3) . .
C30 C22 C23 C24 178.7(2) . .
C22 C23 C24 C25 0.7(4) . .
C23 C24 C25 C26 -1.0(4) . .
C24 C25 C26 C21 0.2(3) . .
C24 C25 C26 C27 -179.8(2) . .
C22 C21 C26 C25 1.0(3) . .
N6 C21 C26 C25 -177.53(17) . .
C22 C21 C26 C27 -178.99(18) . .
N6 C21 C26 C27 2.5(3) . .
C25 C26 C27 C28 -58.4(2) . .
C21 C26 C27 C28 121.6(2) . .
C25 C26 C27 C29 64.0(3) . .
C21 C26 C27 C29 -116.0(2) . .
C23 C22 C30 C32 43.8(3) . .
C21 C22 C30 C32 -138.0(2) . .
C23 C22 C30 C31 -79.6(3) . .
C21 C22 C30 C31 98.7(3) . .
N2 V1 C33 C34 -165.8(2) . .
N6 V1 C33 C34 95.1(2) . .
P38 V1 C33 C34 -31.1(2) . .
V1 C33 C34 C37 68.7(3) . .
V1 C33 C34 C35 -51.9(3) . .
V1 C33 C34 C36 -171.5(2) . .
N2 V1 P38 C39 -70.17(16) . .
N6 V1 P38 C39 34.13(16) . .
C33 V1 P38 C39 161.88(16) . .
V1 P38 C39 C44 13.2(3) . .
V1 P38 C39 C40 -150.06(12) . .
C44 C39 C40 C41 -14.7(3) . .
P38 C39 C40 C41 149.44(15) . .
C44 C39 C40 C45 166.53(17) . .
P38 C39 C40 C45 -29.4(2) . .
C39 C40 C41 C42 0.5(3) . .
C45 C40 C41 C42 179.39(18) . .
C40 C41 C42 C43 10.6(3) . .
C40 C41 C42 C49 -168.19(18) . .
C41 C42 C43 C44 -7.7(3) . .
C49 C42 C43 C44 171.12(18) . .
C42 C43 C44 C39 -6.3(3) . .
C42 C43 C44 C53 170.41(18) . .
C40 C39 C44 C43 17.4(3) . .
P38 C39 C44 C43 -145.85(15) . .
C40 C39 C44 C53 -158.84(18) . .
P38 C39 C44 C53 37.9(3) . .
C41 C40 C45 C46 -91.2(2) . .
C39 C40 C45 C46 87.6(2) . .
C41 C40 C45 C47 145.22(18) . .
C39 C40 C45 C47 -36.0(3) . .
C41 C40 C45 C48 28.0(3) . .
C39 C40 C45 C48 -153.2(2) . .
C43 C42 C49 C51 -114.3(2) . .
C41 C42 C49 C51 64.5(2) . .
C43 C42 C49 C52 126.3(2) . .
C41 C42 C49 C52 -55.0(3) . .
C43 C42 C49 C50 5.7(3) . .
C41 C42 C49 C50 -175.54(19) . .
C43 C44 C53 C56 -164.06(18) . .
C39 C44 C53 C56 12.3(3) . .
C43 C44 C53 C55 72.5(2) . .
C39 C44 C53 C55 -111.2(2) . .
C43 C44 C53 C54 -47.1(2) . .
C39 C44 C53 C54 129.3(2) . .
N62 V57 N58 C59 -30.44(15) . .
C89 V57 N58 C59 -145.18(15) . .
P94 V57 N58 C59 85.72(15) . .
N62 V57 N58 C63 157.04(13) . .
C89 V57 N58 C63 42.30(15) . .
P94 V57 N58 C63 -86.80(13) . .
C63 N58 C59 C60 -169.17(17) . .
V57 N58 C59 C60 18.2(2) . .
C63 N58 C59 C75 12.1(3) . .
V57 N58 C59 C75 -160.55(15) . .
N58 C59 C60 C61 8.4(3) . .
C75 C59 C60 C61 -172.8(2) . .
C59 C60 C61 N62 -10.1(3) . .
C59 C60 C61 C76 171.8(2) . .
C60 C61 N62 C77 160.02(17) . .
C76 C61 N62 C77 -22.0(3) . .
C60 C61 N62 V57 -14.7(3) . .
C76 C61 N62 V57 163.30(16) . .
N58 V57 N62 C61 28.61(15) . .
C89 V57 N62 C61 136.96(15) . .
P94 V57 N62 C61 -97.80(14) . .
N58 V57 N62 C77 -146.03(14) . .
C89 V57 N62 C77 -37.68(16) . .
P94 V57 N62 C77 87.56(13) . .
C59 N58 C63 C64 -92.2(2) . .
V57 N58 C63 C64 80.81(19) . .
C59 N58 C63 C68 88.4(2) . .
V57 N58 C63 C68 -98.65(17) . .
C68 C63 C64 C65 -0.5(3) . .
N58 C63 C64 C65 -179.93(17) . .
C68 C63 C64 C72 179.95(18) . .
N58 C63 C64 C72 0.5(3) . .
C63 C64 C65 C66 -2.5(3) . .
C72 C64 C65 C66 177.09(18) . .
C64 C65 C66 C67 2.9(3) . .
C65 C66 C67 C68 -0.3(3) . .
C66 C67 C68 C63 -2.5(3) . .
C66 C67 C68 C69 178.17(19) . .
C64 C63 C68 C67 2.9(3) . .
N58 C63 C68 C67 -177.61(17) . .
C64 C63 C68 C69 -177.79(18) . .
N58 C63 C68 C69 1.7(3) . .
C67 C68 C69 C70 83.7(3) . .
C63 C68 C69 C70 -95.6(2) . .
C67 C68 C69 C71 -41.7(3) . .
C63 C68 C69 C71 139.1(2) . .
C65 C64 C72 C73 65.2(2) . .
C63 C64 C72 C73 -115.3(2) . .
C65 C64 C72 C74 -58.0(2) . .
C63 C64 C72 C74 121.6(2) . .
C61 N62 C77 C82 107.1(2) . .
V57 N62 C77 C82 -78.1(2) . .
C61 N62 C77 C78 -74.4(2) . .
V57 N62 C77 C78 100.50(17) . .
C82 C77 C78 C79 2.2(3) . .
N62 C77 C78 C79 -176.38(17) . .
C82 C77 C78 C86 -176.57(19) . .
N62 C77 C78 C86 4.9(3) . .
C77 C78 C79 C80 0.9(3) . .
C86 C78 C79 C80 179.8(2) . .
C78 C79 C80 C81 -2.3(3) . .
C79 C80 C81 C82 0.6(3) . .
C80 C81 C82 C77 2.5(3) . .
C80 C81 C82 C83 -176.77(19) . .
C78 C77 C82 C81 -3.8(3) . .
N62 C77 C82 C81 174.69(17) . .
C78 C77 C82 C83 175.35(18) . .
N62 C77 C82 C83 -6.1(3) . .
C81 C82 C83 C84 -57.3(2) . .
C77 C82 C83 C84 123.5(2) . .
C81 C82 C83 C85 66.4(3) . .
C77 C82 C83 C85 -112.8(2) . .
C79 C78 C86 C88 -64.5(3) . .
C77 C78 C86 C88 114.3(3) . .
C79 C78 C86 C87 57.5(3) . .
C77 C78 C86 C87 -123.8(2) . .
N58 V57 C89 C90 178.6(2) . .
N62 V57 C89 C90 80.7(2) . .
P94 V57 C89 C90 -45.1(2) . .
V57 C89 C90 C92 55.3(3) . .
V57 C89 C90 C93 -65.6(3) . .
V57 C89 C90 C91 175.3(2) . .
N58 V57 P94 C95 -0.68(12) . .
N62 V57 P94 C95 104.80(12) . .
C89 V57 P94 C95 -128.21(12) . .
V57 P94 C95 C96 120.31(14) . .
V57 P94 C95 C100 -52.4(2) . .
C100 C95 C96 C97 14.7(3) . .
P94 C95 C96 C97 -158.36(14) . .
C100 C95 C96 C101 -165.79(17) . .
P94 C95 C96 C101 21.1(2) . .
C95 C96 C97 C98 -4.5(3) . .
C101 C96 C97 C98 175.96(17) . .
C96 C97 C98 C99 -6.2(3) . .
C96 C97 C98 C105 178.09(17) . .
C97 C98 C99 C100 6.6(3) . .
C105 C98 C99 C100 -177.49(17) . .
C98 C99 C100 C95 3.6(3) . .
C98 C99 C100 C109 -172.30(17) . .
C96 C95 C100 C99 -14.3(3) . .
P94 C95 C100 C99 158.42(14) . .
C96 C95 C100 C109 161.31(17) . .
P94 C95 C100 C109 -26.0(3) . .
C97 C96 C101 C103 100.2(2) . .
C95 C96 C101 C103 -79.3(2) . .
C97 C96 C101 C102 -19.0(2) . .
C95 C96 C101 C102 161.54(18) . .
C97 C96 C101 C104 -135.71(18) . .
C95 C96 C101 C104 44.8(3) . .
C97 C98 C105 C108 -130.1(2) . .
C99 C98 C105 C108 54.3(2) . .
C97 C98 C105 C106 -9.4(3) . .
C99 C98 C105 C106 175.03(18) . .
C97 C98 C105 C107 109.3(2) . .
C99 C98 C105 C107 -66.3(2) . .
C99 C100 C109 C110 -113.3(2) . .
C95 C100 C109 C110 71.1(2) . .
C99 C100 C109 C111 124.12(19) . .
C95 C100 C109 C111 -51.5(2) . .
C99 C100 C109 C112 6.2(3) . .
C95 C100 C109 C112 -169.38(19) . .
C116 C113 C114 C115 -1.0(5) 2_554 .
C113 C114 C115 C114 -87(100) . 2_554
C116 C114 C115 C114 -88(100) 2_554 2_554
C113 C114 C115 C116 -179.1(4) . .
C116 C114 C115 C116 180.0 2_554 .
C113 C114 C115 C116 0.9(4) . 2_554
C114 C115 C116 C113 0.9(4) 2_554 2_554
C114 C115 C116 C113 -179.1(4) . 2_554
C116 C115 C116 C113 128(100) 2_554 2_554
C114 C115 C116 C114 180.0 . 2_554
C116 C115 C116 C114 127(100) 2_554 2_554
